data_2014047
loop_
_publ_author_name
'Hong-Xia Zhang'
'Shou-Tian Zheng'
'Guo-Yu Yang'

_publ_section_title
;
 Pentaethylenehexaminemanganese(II) pentaborate
;
_journal_issue 6
_journal_name_full 'Acta Crystallographica Section C'
_journal_page_first m241
_journal_page_last m243
_journal_paper_doi 10.1107/S0108270104007942
_journal_volume 60
_journal_year 2004
_chemical_formula_iupac '[Mn(C~10~H~28~N~6~)][B~5~O~6~(OH)~4~]~2~'
_chemical_formula_moiety 'C10 H28 Mn N6 2+, 2 B5 H4 O10 -'
_chemical_formula_sum 'C10 H36 B10 Mn N6 O20'
_chemical_formula_weight 723.49
_chemical_name_systematic
;
Pentaethylenehexamine manganese(II) pentaborate
;
_space_group_IT_number 15
_symmetry_cell_setting monoclinic
_symmetry_space_group_name_Hall '-C 2yc'
_symmetry_space_group_name_H-M 'C 1 2/c 1'
_atom_sites_solution_hydrogens geom
_atom_sites_solution_primary direct
_atom_sites_solution_secondary difmap
_cell_angle_alpha 90.00
_cell_angle_beta 97.057(2)
_cell_angle_gamma 90.00
_cell_formula_units_Z 4
_cell_length_a 11.90600(10)
_cell_length_b 14.7950(6)
_cell_length_c 18.6611(7)
_cell_measurement_reflns_used 36
_cell_measurement_temperature 293(2)
_cell_measurement_theta_max 25.08
_cell_measurement_theta_min 2.20
_cell_volume 3262.24(18)
_computing_cell_refinement SMART
_computing_data_collection 'SMART (Bruker, 1999)'
_computing_data_reduction 'SAINT (Bruker, 1999)'
_computing_structure_refinement 'SHELXL97 (Sheldrick, 1997)'
_computing_structure_solution 'SHELXS97 (Sheldrick, 1997)'
_diffrn_ambient_temperature 293(2)
_diffrn_measured_fraction_theta_full 0.995
_diffrn_measured_fraction_theta_max 0.995
_diffrn_measurement_device_type 'Siemems SMART CCD'
_diffrn_measurement_method '\f and \w scans'
_diffrn_radiation_monochromator graphite
_diffrn_radiation_source 'fine-focus sealed tube'
_diffrn_radiation_type MoK\a
_diffrn_radiation_wavelength 0.71073
_diffrn_reflns_av_R_equivalents 0.0449
_diffrn_reflns_av_sigmaI/netI 0.0713
_diffrn_reflns_limit_h_max 14
_diffrn_reflns_limit_h_min -8
_diffrn_reflns_limit_k_max 10
_diffrn_reflns_limit_k_min -17
_diffrn_reflns_limit_l_max 22
_diffrn_reflns_limit_l_min -21
_diffrn_reflns_number 5263
_diffrn_reflns_theta_full 25.08
_diffrn_reflns_theta_max 25.08
_diffrn_reflns_theta_min 2.20
_diffrn_standards_decay_% none
_diffrn_standards_interval_count none
_diffrn_standards_interval_time none
_diffrn_standards_number none
_exptl_absorpt_coefficient_mu 0.489
_exptl_absorpt_correction_T_max 0.907
_exptl_absorpt_correction_T_min 0.714
_exptl_absorpt_correction_type empirical
_exptl_absorpt_process_details '(SADABS; Sheldrick, 1996)'
_exptl_crystal_colour yellow
_exptl_crystal_density_diffrn 1.473
_exptl_crystal_density_method 'not measured'
_exptl_crystal_description block
_exptl_crystal_F_000 1492.0
_exptl_crystal_size_max 0.28
_exptl_crystal_size_mid 0.28
_exptl_crystal_size_min 0.20
_refine_diff_density_max 0.319
_refine_diff_density_min -0.272
_refine_ls_extinction_method none
_refine_ls_goodness_of_fit_ref 1.192
_refine_ls_hydrogen_treatment constr
_refine_ls_matrix_type full
_refine_ls_number_parameters 213
_refine_ls_number_reflns 2890
_refine_ls_number_restraints 0
_refine_ls_restrained_S_all 1.192
_refine_ls_R_factor_all 0.1469
_refine_ls_R_factor_gt 0.0764
_refine_ls_shift/su_max 0.000
_refine_ls_shift/su_mean 0.000
_refine_ls_structure_factor_coef Fsqd
_refine_ls_weighting_details 'calc w=1/[\s^2^(Fo^2^)+(0.0247P)^2^+10.2326P] where P=(Fo^2^+2Fc^2^)/3'
_refine_ls_weighting_scheme calc
_refine_ls_wR_factor_gt 0.1208
_refine_ls_wR_factor_ref 0.1500
_reflns_number_gt 1738
_reflns_number_total 2906
_reflns_threshold_expression I>2\s(I)
_cod_data_source_file ob1173.cif
_cod_data_source_block I
_cod_original_sg_symbol_H-M 'C 2/c'
_cod_database_code 2014047

loop_
_symmetry_equiv_pos_as_xyz
'x, y, z'
'x, -y, z+1/2'
'x+1/2, y+1/2, z'
'x+1/2, -y+1/2, z+1/2'
'-x, -y, -z'
'-x, y, -z-1/2'
'-x+1/2, -y+1/2, -z'
'-x+1/2, y+1/2, -z-1/2'

loop_
_atom_site_label
_atom_site_fract_x
_atom_site_fract_y
_atom_site_fract_z
_atom_site_U_iso_or_equiv
_atom_site_adp_type
_atom_site_calc_flag
_atom_site_refinement_flags
_atom_site_occupancy
_atom_site_disorder_assembly
_atom_site_disorder_group
_atom_site_type_symbol
Mn 0.5000 0.48431(8) 0.2500 0.0559(4) Uani d S 1 . . Mn
O1 0.6281(4) 0.0532(3) -0.0306(2) 0.0977(16) Uani d . 1 . . O
H1 0.5863 0.0089 -0.0338 0.147 Uiso calc R 1 . . H
O2 0.6492(3) 0.1935(3) 0.0218(2) 0.0730(12) Uani d . 1 . . O
O3 0.6754(3) 0.3375(3) 0.0777(2) 0.0791(13) Uani d . 1 . . O
H2 0.7276 0.3376 0.0528 0.119 Uiso calc R 1 . . H
O4 0.5239(3) 0.2493(2) 0.10104(18) 0.0566(10) Uani d . 1 . . O
O5 0.3393(3) 0.1948(2) 0.06038(17) 0.0574(10) Uani d . 1 . . O
O6 0.1394(3) 0.1899(3) 0.05281(19) 0.0689(11) Uani d . 1 . . O
H3 0.1450 0.2243 0.0190 0.103 Uiso calc R 1 . . H
O7 0.2464(3) 0.1272(2) 0.15227(18) 0.0580(10) Uani d . 1 . . O
O8 0.3459(3) 0.0865(3) 0.26201(18) 0.0659(11) Uani d . 1 . . O
H4 0.4065 0.0980 0.2862 0.099 Uiso calc R 1 . . H
O9 0.4470(3) 0.1303(2) 0.16609(17) 0.0544(9) Uani d . 1 . . O
O10 0.4985(3) 0.0998(2) 0.04885(18) 0.0572(10) Uani d . 1 . . O
B1 0.5893(5) 0.1147(6) 0.0137(4) 0.0654(19) Uani d . 1 . . B
B2 0.6156(5) 0.2600(5) 0.0662(3) 0.0590(18) Uani d . 1 . . B
B3 0.4534(5) 0.1687(5) 0.0940(3) 0.0544(17) Uani d . 1 . . B
B4 0.2430(5) 0.1709(4) 0.0866(3) 0.0516(16) Uani d . 1 . . B
B5 0.3489(5) 0.1147(4) 0.1933(3) 0.0504(16) Uani d . 1 . . B
N1 0.3325(4) 0.4315(3) 0.2771(3) 0.0735(14) Uani d . 1 . . N
H1D 0.3416 0.4054 0.3209 0.088 Uiso calc R 1 . . H
H1E 0.2830 0.4774 0.2779 0.088 Uiso calc R 1 . . H
N2 0.4115(4) 0.4278(4) 0.1407(3) 0.0818(16) Uani d . 1 . . N
H2C 0.4472 0.3760 0.1302 0.098 Uiso calc R 1 . . H
N3 0.4873(4) 0.6063(3) 0.1751(3) 0.0742(15) Uani d . 1 . . N
H3D 0.5564 0.6139 0.1598 0.089 Uiso calc R 1 . . H
C1 0.2884(6) 0.3643(5) 0.2215(4) 0.092(2) Uani d . 1 . . C
H1B 0.2111 0.3482 0.2275 0.111 Uiso calc R 1 . . H
H1C 0.3342 0.3099 0.2264 0.111 Uiso calc R 1 . . H
C2 0.2928(5) 0.4069(5) 0.1468(4) 0.087(2) Uani d . 1 . . C
H2A 0.2633 0.3650 0.1092 0.104 Uiso calc R 1 . . H
H2B 0.2476 0.4616 0.1420 0.104 Uiso calc R 1 . . H
C3 0.4229(6) 0.4940(6) 0.0834(3) 0.094(2) Uani d . 1 . . C
H3B 0.3666 0.4819 0.0424 0.113 Uiso calc R 1 . . H
H3C 0.4972 0.4886 0.0676 0.113 Uiso calc R 1 . . H
C4 0.4068(6) 0.5901(5) 0.1115(4) 0.097(2) Uani d . 1 . . C
H4A 0.4182 0.6338 0.0743 0.117 Uiso calc R 1 . . H
H4B 0.3303 0.5971 0.1235 0.117 Uiso calc R 1 . . H
C5 0.4626(5) 0.6886(4) 0.2132(3) 0.089(2) Uani d . 1 . . C
H5A 0.3832 0.6902 0.2202 0.107 Uiso calc R 1 . . H
H5B 0.4790 0.7413 0.1854 0.107 Uiso calc R 1 . . H

loop_
_atom_site_aniso_label
_atom_site_aniso_U_11
_atom_site_aniso_U_22
_atom_site_aniso_U_33
_atom_site_aniso_U_12
_atom_site_aniso_U_13
_atom_site_aniso_U_23
Mn 0.0511(7) 0.0565(8) 0.0603(8) 0.000 0.0086(6) 0.000
O1 0.083(3) 0.105(4) 0.119(4) -0.019(3) 0.068(3) -0.032(3)
O2 0.051(2) 0.088(3) 0.088(3) -0.010(2) 0.038(2) -0.007(3)
O3 0.058(2) 0.099(3) 0.086(3) -0.025(2) 0.032(2) -0.002(3)
O4 0.0421(19) 0.071(3) 0.060(2) -0.0047(19) 0.0203(17) 0.003(2)
O5 0.0363(18) 0.088(3) 0.050(2) 0.0032(18) 0.0143(16) 0.017(2)
O6 0.037(2) 0.104(3) 0.066(2) -0.003(2) 0.0071(18) 0.020(2)
O7 0.0355(19) 0.088(3) 0.051(2) -0.0082(19) 0.0068(16) 0.014(2)
O8 0.045(2) 0.105(3) 0.048(2) -0.019(2) 0.0076(17) 0.014(2)
O9 0.0377(19) 0.084(3) 0.0432(19) 0.0009(18) 0.0126(15) 0.0110(19)
O10 0.0394(19) 0.077(3) 0.060(2) -0.0006(18) 0.0248(17) 0.001(2)
B1 0.044(4) 0.095(6) 0.061(4) 0.003(4) 0.021(3) 0.005(4)
B2 0.041(4) 0.086(5) 0.049(4) 0.005(4) 0.005(3) 0.014(4)
B3 0.041(3) 0.075(5) 0.049(4) 0.010(3) 0.015(3) 0.007(3)
B4 0.044(4) 0.066(4) 0.046(4) -0.001(3) 0.011(3) 0.004(3)
B5 0.048(4) 0.061(4) 0.044(4) -0.008(3) 0.011(3) 0.000(3)
N1 0.068(3) 0.066(3) 0.087(4) 0.011(3) 0.012(3) 0.014(3)
N2 0.071(4) 0.087(4) 0.087(4) 0.010(3) 0.009(3) -0.019(3)
N3 0.058(3) 0.078(4) 0.090(4) 0.003(3) 0.024(3) 0.019(3)
C1 0.086(5) 0.073(5) 0.115(6) -0.027(4) 0.002(4) -0.008(5)
C2 0.066(4) 0.088(5) 0.102(6) -0.009(4) -0.006(4) -0.021(4)
C3 0.096(5) 0.126(7) 0.060(4) -0.001(5) 0.007(4) 0.008(5)
C4 0.081(5) 0.123(7) 0.085(5) -0.011(5) -0.001(4) 0.032(5)
C5 0.083(5) 0.054(4) 0.136(7) 0.007(3) 0.039(4) 0.000(4)

loop_
_atom_type_symbol
_atom_type_description
_atom_type_scat_dispersion_real
_atom_type_scat_dispersion_imag
_atom_type_scat_source
Mn Mn 0.3368 0.7283
; International Tables for Crystallography (1992).
Vol. C, Tables 4.2.6.8 and 6.1.1.4
;
O O 0.0106 0.0060
; International Tables for Crystallography (1992).
Vol. C, Tables 4.2.6.8 and 6.1.1.4
;
C C 0.0033 0.0016
; International Tables for Crystallography (1992).
Vol. C, Tables 4.2.6.8 and 6.1.1.4
;
N N 0.0061 0.0033
; International Tables for Crystallography (1992).
Vol. C, Tables 4.2.6.8 and 6.1.1.4
;
B B 0.0013 0.0007
; International Tables for Crystallography (1992).
Vol C Tables 4.2.6.8 and 6.1.1.4
;
H H 0.0000 0.0000
; International Tables for Crystallography (1992).
Vol C Tables 4.2.6.8 and 6.1.1.4
;

loop_
_geom_angle_atom_site_label_1
_geom_angle_atom_site_label_2
_geom_angle_atom_site_label_3
_geom_angle_site_symmetry_1
_geom_angle_site_symmetry_3
_geom_angle
_geom_angle_publ_flag
N1 Mn N1 6_656 . 139.5(2) yes
N1 Mn N3 6_656 6_656 114.71(17) no
N1 Mn N3 . 6_656 97.53(17) no
N1 Mn N3 6_656 . 97.53(17) yes
N1 Mn N3 . . 114.71(17) yes
N3 Mn N3 6_656 . 75.1(3) yes
N1 Mn N2 6_656 . 89.83(17) yes
N1 Mn N2 . . 75.81(19) yes
N3 Mn N2 6_656 . 144.1(2) yes
N3 Mn N2 . . 76.0(2) yes
N1 Mn N2 6_656 6_656 75.81(19) no
N1 Mn N2 . 6_656 89.83(17) no
N3 Mn N2 6_656 6_656 76.0(2) ?
N3 Mn N2 . 6_656 144.1(2) ?
N2 Mn N2 . 6_656 138.0(3) yes
B1 O1 H1 . . 109.5 no
B1 O2 B2 . . 119.4(5) no
B2 O3 H2 . . 109.5 no
B2 O4 B3 . . 123.1(5) no
B4 O5 B3 . . 123.8(4) no
B4 O6 H3 . . 109.5 no
B5 O7 B4 . . 119.1(4) no
B5 O8 H4 . . 109.5 no
B5 O9 B3 . . 123.7(4) no
B1 O10 B3 . . 122.5(5) no
O1 B1 O10 . . 122.8(7) yes
O1 B1 O2 . . 115.6(5) yes
O10 B1 O2 . . 121.6(6) yes
O4 B2 O3 . . 117.8(6) yes
O4 B2 O2 . . 121.2(6) yes
O3 B2 O2 . . 120.9(5) yes
O4 B3 O10 . . 112.0(4) yes
O4 B3 O9 . . 109.1(5) yes
O10 B3 O9 . . 108.7(5) yes
O4 B3 O5 . . 108.3(5) yes
O10 B3 O5 . . 108.7(5) yes
O9 B3 O5 . . 109.9(4) yes
O6 B4 O5 . . 123.1(5) yes
O6 B4 O7 . . 116.1(5) yes
O5 B4 O7 . . 120.7(5) yes
O9 B5 O8 . . 122.3(5) yes
O9 B5 O7 . . 121.2(5) yes
O8 B5 O7 . . 116.5(5) yes
C1 N1 Mn . . 108.8(4) no
C1 N1 H1D . . 109.9 no
Mn N1 H1D . . 109.9 no
C1 N1 H1E . . 109.9 no
Mn N1 H1E . . 109.9 no
H1D N1 H1E . . 108.3 no
C2 N2 C3 . . 111.9(5) no
C2 N2 Mn . . 110.1(4) no
C3 N2 Mn . . 109.0(4) no
C2 N2 H2C . . 108.5 no
C3 N2 H2C . . 108.5 no
Mn N2 H2C . . 108.5 no
C4 N3 C5 . . 112.6(5) no
C4 N3 Mn . . 111.0(4) no
C5 N3 Mn . . 111.4(4) no
C4 N3 H3D . . 107.2 no
C5 N3 H3D . . 107.2 no
Mn N3 H3D . . 107.2 no
N1 C1 C2 . . 108.1(5) no
N1 C1 H1B . . 110.1 no
C2 C1 H1B . . 110.1 no
N1 C1 H1C . . 110.1 no
C2 C1 H1C . . 110.1 no
H1B C1 H1C . . 108.4 no
N2 C2 C1 . . 107.3(5) no
N2 C2 H2A . . 110.2 no
C1 C2 H2A . . 110.2 no
N2 C2 H2B . . 110.2 no
C1 C2 H2B . . 110.2 no
H2A C2 H2B . . 108.5 no
N2 C3 C4 . . 110.0(5) no
N2 C3 H3B . . 109.7 no
C4 C3 H3B . . 109.7 no
N2 C3 H3C . . 109.7 no
C4 C3 H3C . . 109.7 no
H3B C3 H3C . . 108.2 no
N3 C4 C3 . . 109.5(6) no
N3 C4 H4A . . 109.8 no
C3 C4 H4A . . 109.8 no
N3 C4 H4B . . 109.8 no
C3 C4 H4B . . 109.8 no
H4A C4 H4B . . 108.2 no
N3 C5 C5 . 6_656 107.8(4) no
N3 C5 H5A . . 110.2 no
C5 C5 H5A 6_656 . 110.2 no
N3 C5 H5B . . 110.2 no
C5 C5 H5B 6_656 . 110.2 no
H5A C5 H5B . . 108.5 no

loop_
_geom_bond_atom_site_label_1
_geom_bond_atom_site_label_2
_geom_bond_site_symmetry_2
_geom_bond_distance
_geom_bond_publ_flag
Mn N1 6_656 2.256(5) no
Mn N1 . 2.256(5) yes
Mn N3 6_656 2.277(5) no
Mn N3 . 2.277(5) yes
Mn N2 . 2.332(5) yes
Mn N2 6_656 2.332(5) no
O1 B1 . 1.349(8) yes
O1 H1 . 0.8200 no
O2 B1 . 1.365(8) yes
O2 B2 . 1.377(8) yes
O3 B2 . 1.353(8) yes
O3 H2 . 0.8200 no
O4 B2 . 1.347(7) yes
O4 B3 . 1.454(7) yes
O5 B4 . 1.348(6) yes
O5 B3 . 1.477(7) yes
O6 B4 . 1.345(6) yes
O6 H3 . 0.8200 no
O7 B5 . 1.372(7) yes
O7 B4 . 1.382(6) yes
O8 B5 . 1.352(6) yes
O8 H4 . 0.8200 no
O9 B5 . 1.349(6) yes
O9 B3 . 1.471(6) yes
O10 B1 . 1.350(7) yes
O10 B3 . 1.466(7) yes
N1 C1 . 1.485(7) ?
N1 H1D . 0.9000 no
N1 H1E . 0.9000 no
N2 C2 . 1.465(7) ?
N2 C3 . 1.468(8) ?
N2 H2C . 0.9100 no
N3 C4 . 1.451(7) ?
N3 C5 . 1.458(7) ?
N3 H3D . 0.9100 no
C1 C2 . 1.536(9) ?
C1 H1B . 0.9700 no
C1 H1C . 0.9700 no
C2 H2A . 0.9700 no
C2 H2B . 0.9700 no
C3 C4 . 1.536(9) ?
C3 H3B . 0.9700 no
C3 H3C . 0.9700 no
C4 H4A . 0.9700 no
C4 H4B . 0.9700 no
C5 C5 6_656 1.543(13) ?
C5 H5A . 0.9700 no
C5 H5B . 0.9700 no

loop_
_geom_hbond_atom_site_label_D
_geom_hbond_atom_site_label_H
_geom_hbond_atom_site_label_A
_geom_hbond_site_symmetry_A
_geom_hbond_distance_DH
_geom_hbond_distance_HA
_geom_hbond_distance_DA
_geom_hbond_angle_DHA
O1 H1 O10 5_655 0.82 1.90 2.717(6) 173.0
O3 H2 O2 7_655 0.82 2.19 2.995(5) 166.4
O3 H2 O1 7_655 0.82 2.43 3.060(5) 134.3
O6 H3 O5 7 0.82 1.93 2.751(5) 179.2
O8 H4 O9 6_656 0.82 1.92 2.736(4) 174.1
N1 H1D O3 6_656 0.90 2.17 3.059(6) 167.6
N1 H1E O8 8_556 0.90 2.29 3.150(6) 160.2
N1 H1E O7 8_556 0.90 2.62 3.362(6) 140.8
N2 H2C O4 1_555 0.91 2.18 3.092(6) 176.7
N3 H3D O7 3 0.91 2.29 3.181(5) 165.1
N3 H3D O6 3 0.91 2.59 3.321(6) 137.7
